data_4308355
loop_
_publ_author_name
'Shin-ichiro Noro'
'Hitoshi Miyasaka'
'Susumu Kitagawa'
'Tatsuo Wada'
'Takashi Okubo'
'Masahiro Yamashita'
'Tadaoki Mitani'

_publ_section_title
;
Framework Control by a Metalloligand Having Multicoordination Ability:
New Synthetic Approach for Crystal Structures and Magnetic Properties
;
_journal_name_full 'Inorganic Chemistry'
_journal_page_first 133
_journal_page_last 146
_journal_paper_doi 10.1021/ic049550e
_journal_volume 44
_journal_year 2005
_chemical_formula_moiety 'C14 H12 Cu N2 O10 '
_chemical_formula_sum 'C14 H12 Cu N2 O10'
_chemical_formula_weight 431.80
_space_group_IT_number 2
_symmetry_cell_setting triclinic
_symmetry_Int_Tables_number 2
_symmetry_space_group_name_Hall '-P 1'
_symmetry_space_group_name_H-M 'P -1'
_cell_angle_alpha 97.41(4)
_cell_angle_beta 94.74(4)
_cell_angle_gamma 73.69(5)
_cell_formula_units_Z 2
_cell_length_a 10.146(6)
_cell_length_b 11.319(6)
_cell_length_c 7.218(3)
_cell_measurement_reflns_used 25
_cell_measurement_temperature 298
_cell_measurement_theta_max 15.0
_cell_measurement_theta_min 14.8
_cell_volume 788.0(7)
_computing_cell_refinement 'MSC/AFC Diffractometer Control'
_computing_data_collection 'MSC/AFC Diffractometer Control'
_computing_data_reduction 'teXsan Ver. 1.11'
_computing_publication_material 'teXsan Ver. 1.11'
_computing_structure_refinement 'teXsan Ver. 1.10'
_computing_structure_solution SHELXS86
_diffrn_measured_fraction_theta_full 1.0014
_diffrn_measured_fraction_theta_max 1.0014
_diffrn_measurement_device_type 'Rigaku AFC7R'
_diffrn_measurement_method \w-2\q
_diffrn_radiation_type 'Mo K\a'
_diffrn_radiation_wavelength 0.7107
_diffrn_reflns_av_R_equivalents 0.017
_diffrn_reflns_limit_h_max 13
_diffrn_reflns_limit_h_min 0
_diffrn_reflns_limit_k_max 14
_diffrn_reflns_limit_k_min -14
_diffrn_reflns_limit_l_max 9
_diffrn_reflns_limit_l_min -9
_diffrn_reflns_number 3832
_diffrn_reflns_theta_full 27.50
_diffrn_reflns_theta_max 27.50
_diffrn_standards_decay_% 0.21
_diffrn_standards_interval_count 150
_diffrn_standards_number 3
_exptl_absorpt_coefficient_mu 1.450
_exptl_absorpt_correction_T_max 0.696
_exptl_absorpt_correction_T_min 0.423
_exptl_absorpt_correction_type psi-scan
_exptl_absorpt_process_details '(North, Phillips & Mathews, 1968)'
_exptl_crystal_colour blue
_exptl_crystal_density_diffrn 1.820
_exptl_crystal_density_method 'not measured'
_exptl_crystal_description block
_exptl_crystal_size_max 1.000
_exptl_crystal_size_mid 0.380
_exptl_crystal_size_min 0.250
_refine_diff_density_max 0.75
_refine_diff_density_min -0.90
_refine_ls_extinction_method none
_refine_ls_goodness_of_fit_ref 1.481
_refine_ls_hydrogen_treatment noref
_refine_ls_number_parameters 244
_refine_ls_number_reflns 3593
_refine_ls_R_factor_gt 0.0402
_refine_ls_shift/su_max 0.0068
_refine_ls_structure_factor_coef F
_refine_ls_weighting_details 'w = 1/[\s^2^(Fo) + 0.00090|Fo|^2^]'
_refine_ls_weighting_scheme calc
_refine_ls_wR_factor_ref 0.0637
_reflns_number_gt 3049
_reflns_number_total 3625
_reflns_threshold_expression F^2^>2.0\s(F^2^)
_cod_data_source_file ic049550esi20040911_012744.cif
_cod_data_source_block '[Cu(24pydca)2(H2O)2]'
_cod_original_sg_symbol_H-M 'P -1 '
_cod_original_formula_sum 'C14 H12 Cu N2 O10 '
_cod_database_code 4308355

loop_
_symmetry_equiv_pos_as_xyz
x,y,z
-x,-y,-z

loop_
_atom_site_label
_atom_site_type_symbol
_atom_site_fract_x
_atom_site_fract_y
_atom_site_fract_z
_atom_site_U_iso_or_equiv
_atom_site_adp_type
_atom_site_occupancy
_atom_site_calc_flag
_atom_site_refinement_flags
_atom_site_disorder_assembly
_atom_site_disorder_group
Cu(1) Cu 1.00803(3) 0.24794(2) 0.27627(5) 0.02916(10) Uani 1.00 d . . .
O(1) O 1.0351(2) 0.0696(2) 0.2544(3) 0.0344(5) Uani 1.00 d . . .
O(2) O 0.9220(2) -0.0694(2) 0.2722(3) 0.0418(5) Uani 1.00 d . . .
O(3) O 0.4681(2) 0.1100(2) 0.6473(3) 0.0475(6) Uani 1.00 d . . .
O(4) O 0.3744(2) 0.3084(2) 0.5989(4) 0.0496(6) Uani 1.00 d . . .
O(5) O 0.9742(2) 0.4256(2) 0.2753(3) 0.0331(5) Uani 1.00 d . . .
O(6) O 1.0668(2) 0.5664(2) 0.1979(3) 0.0362(5) Uani 1.00 d . . .
O(7) O 1.5895(2) 0.3929(2) 0.0807(5) 0.0703(9) Uani 1.00 d . . .
O(8) O 1.6587(2) 0.1899(2) -0.0072(3) 0.0470(6) Uani 1.00 d . . .
O(9) O 1.1383(2) 0.2661(2) 0.6133(3) 0.0402(5) Uani 1.00 d . . .
O(10) O 0.8925(2) 0.2353(2) -0.0462(3) 0.0328(5) Uani 1.00 d . . .
N(1) N 0.8379(2) 0.2525(2) 0.3961(3) 0.0259(5) Uani 1.00 d . . .
N(2) N 1.1885(2) 0.2420(2) 0.1848(3) 0.0278(5) Uani 1.00 d . . .
C(1) C 0.8200(2) 0.1396(2) 0.3924(3) 0.0248(5) Uani 1.00 d . . .
C(2) C 0.7053(2) 0.1202(2) 0.4629(3) 0.0281(6) Uani 1.00 d . . .
C(3) C 0.6068(2) 0.2232(2) 0.5379(3) 0.0272(6) Uani 1.00 d . . .
C(4) C 0.6263(2) 0.3398(2) 0.5450(4) 0.0303(6) Uani 1.00 d . . .
C(5) C 0.7436(2) 0.3520(2) 0.4719(4) 0.0302(6) Uani 1.00 d . . .
C(6) C 0.9329(2) 0.0378(2) 0.2990(3) 0.0284(6) Uani 1.00 d . . .
C(7) C 0.4763(2) 0.2066(2) 0.6021(3) 0.0312(6) Uani 1.00 d . . .
C(8) C 1.1983(2) 0.3553(2) 0.1656(3) 0.0256(5) Uani 1.00 d . . .
C(9) C 1.3192(3) 0.3756(2) 0.1164(4) 0.0298(6) Uani 1.00 d . . .
C(10) C 1.4330(2) 0.2729(2) 0.0917(3) 0.0289(6) Uani 1.00 d . . .
C(11) C 1.4218(2) 0.1566(2) 0.1141(4) 0.0336(6) Uani 1.00 d . . .
C(12) C 1.2980(3) 0.1434(2) 0.1590(4) 0.0334(6) Uani 1.00 d . . .
C(13) C 1.0700(2) 0.4581(2) 0.2140(3) 0.0278(6) Uani 1.00 d . . .
C(14) C 1.5679(3) 0.2928(3) 0.0511(4) 0.0363(7) Uani 1.00 d . . .
H(1) H 0.6948 0.0393 0.4590 0.0336 Uiso 1.00 calc . . .
H(2) H 0.5605 0.4109 0.5991 0.0361 Uiso 1.00 calc . . .
H(3) H 0.7580 0.4315 0.4759 0.0361 Uiso 1.00 calc . . .
H(4) H 0.3023 0.2901 0.6181 0.0369 Uiso 1.00 calc . . .
H(5) H 1.3238 0.4560 0.1002 0.0358 Uiso 1.00 calc . . .
H(6) H 1.4997 0.0861 0.0998 0.0405 Uiso 1.00 calc . . .
H(7) H 1.2894 0.0637 0.1709 0.0401 Uiso 1.00 calc . . .
H(8) H 1.7297 0.2118 -0.0313 0.0369 Uiso 1.00 calc . . .

loop_
_atom_site_aniso_label
_atom_site_aniso_U_11
_atom_site_aniso_U_22
_atom_site_aniso_U_33
_atom_site_aniso_U_12
_atom_site_aniso_U_13
_atom_site_aniso_U_23
Cu(1) 0.0228(2) 0.0258(2) 0.0415(2) -0.0073(1) 0.0132(1) 0.0043(1)
O(1) 0.0270(9) 0.0281(8) 0.050(1) -0.0058(7) 0.0166(8) 0.0047(8)
O(2) 0.041(1) 0.0285(9) 0.059(1) -0.0107(8) 0.0249(9) -0.0008(8)
O(3) 0.041(1) 0.050(1) 0.059(1) -0.0188(9) 0.016(1) 0.011(1)
O(4) 0.0253(9) 0.047(1) 0.080(2) -0.0099(8) 0.021(1) 0.010(1)
O(5) 0.0273(9) 0.0277(8) 0.046(1) -0.0069(7) 0.0135(8) 0.0044(7)
O(6) 0.0359(10) 0.0271(9) 0.049(1) -0.0097(7) 0.0120(8) 0.0065(8)
O(7) 0.038(1) 0.055(1) 0.128(3) -0.019(1) 0.008(1) 0.029(2)
O(8) 0.0261(10) 0.062(1) 0.057(1) -0.0187(9) 0.0173(9) -0.006(1)
O(9) 0.0297(9) 0.0367(10) 0.056(1) -0.0067(8) 0.0178(9) 0.0073(9)
O(10) 0.0257(9) 0.0362(9) 0.0372(10) -0.0066(7) 0.0091(7) 0.0055(8)
N(1) 0.0216(9) 0.0297(10) 0.0276(10) -0.0075(7) 0.0051(8) 0.0043(8)
N(2) 0.0244(10) 0.0299(10) 0.030(1) -0.0088(8) 0.0083(8) 0.0004(8)
C(1) 0.021(1) 0.030(1) 0.025(1) -0.0065(9) 0.0031(8) 0.0055(9)
C(2) 0.025(1) 0.033(1) 0.029(1) -0.0111(9) 0.0071(9) 0.0043(9)
C(3) 0.020(1) 0.037(1) 0.026(1) -0.0089(9) 0.0047(8) 0.0032(9)
C(4) 0.023(1) 0.034(1) 0.034(1) -0.0065(9) 0.0062(9) 0.0002(10)
C(5) 0.026(1) 0.029(1) 0.037(1) -0.0081(9) 0.0072(10) 0.0009(10)
C(6) 0.026(1) 0.029(1) 0.032(1) -0.0062(9) 0.0071(9) 0.0069(9)
C(7) 0.027(1) 0.043(1) 0.027(1) -0.014(1) 0.0101(9) -0.0025(10)
C(8) 0.024(1) 0.029(1) 0.026(1) -0.0093(9) 0.0045(9) 0.0011(9)
C(9) 0.027(1) 0.035(1) 0.032(1) -0.0132(9) 0.0035(9) 0.0068(10)
C(10) 0.022(1) 0.043(1) 0.024(1) -0.0124(10) 0.0045(9) 0.0024(10)
C(11) 0.025(1) 0.036(1) 0.038(1) -0.0067(10) 0.0088(10) -0.002(1)
C(12) 0.028(1) 0.028(1) 0.046(1) -0.0084(9) 0.012(1) 0.000(1)
C(13) 0.024(1) 0.029(1) 0.030(1) -0.0074(9) 0.0032(9) 0.0021(9)
C(14) 0.025(1) 0.052(2) 0.037(1) -0.014(1) 0.002(1) 0.016(1)

loop_
_atom_type_symbol
_atom_type_description
_atom_type_scat_dispersion_real
_atom_type_scat_dispersion_imag
_atom_type_scat_source
C C 0.003 0.002
;International Tables for Crystallography
(1992, Vol. C, Tables 4.2.6.8 and 6.1.1.1)
;
H H 0.000 0.000
;International Tables for Crystallography
(1992, Vol. C, Table 6.1.1.2)
;
O O 0.011 0.006
;International Tables for Crystallography
(1992, Vol. C, Tables 4.2.6.8 and 6.1.1.1)
;
N N 0.006 0.003
;International Tables for Crystallography
(1992, Vol. C, Tables 4.2.6.8 and 6.1.1.1)
;
Cu Cu 0.320 1.265
;International Tables for Crystallography
(1992, Vol. C, Tables 4.2.6.8 and 6.1.1.1)
;

loop_
_geom_angle_atom_site_label_1
_geom_angle_atom_site_label_2
_geom_angle_atom_site_label_3
_geom_angle
_geom_angle_site_symmetry_1
_geom_angle_site_symmetry_2
_geom_angle_site_symmetry_3
_geom_angle_publ_flag
O(1) Cu(1) O(5) 174.83(8) . . . yes
O(1) Cu(1) O(9) 96.30(7) . . . yes
O(1) Cu(1) O(10) 85.10(7) . . . yes
O(1) Cu(1) N(1) 83.25(8) . . . yes
O(1) Cu(1) N(2) 96.49(8) . . . yes
O(5) Cu(1) O(9) 88.84(7) . . . yes
O(5) Cu(1) O(10) 89.74(7) . . . yes
O(5) Cu(1) N(1) 97.30(8) . . . yes
O(5) Cu(1) N(2) 83.54(8) . . . yes
O(9) Cu(1) O(10) 177.50(5) . . . yes
O(9) Cu(1) N(1) 90.31(8) . . . yes
O(9) Cu(1) N(2) 83.22(8) . . . yes
O(10) Cu(1) N(1) 91.91(7) . . . yes
O(10) Cu(1) N(2) 94.57(8) . . . yes
N(1) Cu(1) N(2) 173.46(8) . . . yes
Cu(1) O(1) O(2) 141.2(1) . . . yes
Cu(1) O(1) N(1) 48.92(6) . . . yes
Cu(1) O(1) C(1) 79.55(8) . . . yes
Cu(1) O(1) C(6) 114.1(2) . . . yes
O(2) O(1) N(1) 93.23(9) . . . yes
O(2) O(1) C(1) 62.68(9) . . . yes
O(2) O(1) C(6) 27.6(1) . . . yes
N(1) O(1) C(1) 30.70(7) . . . yes
N(1) O(1) C(6) 65.7(1) . . . yes
C(1) O(1) C(6) 35.1(1) . . . yes
O(1) O(2) C(1) 61.61(9) . . . yes
O(1) O(2) C(6) 28.2(1) . . . yes
C(1) O(2) C(6) 33.4(1) . . . yes
O(4) O(3) C(3) 60.77(9) . . . yes
O(4) O(3) C(7) 28.8(1) . . . yes
C(3) O(3) C(7) 32.0(1) . . . yes
O(3) O(4) O(9) 86.91(9) . . 1_455 yes
O(3) O(4) C(3) 62.74(9) . . . yes
O(3) O(4) C(7) 26.2(1) . . . yes
O(9) O(4) C(3) 146.3(1) 1_455 . . yes
O(9) O(4) C(7) 112.2(2) 1_455 . . yes
C(3) O(4) C(7) 36.6(1) . . . yes
Cu(1) O(5) O(6) 142.1(1) . . . yes
Cu(1) O(5) N(2) 48.82(6) . . . yes
Cu(1) O(5) C(8) 79.59(8) . . . yes
Cu(1) O(5) C(13) 114.7(2) . . . yes
O(6) O(5) N(2) 93.39(10) . . . yes
O(6) O(5) C(8) 62.65(9) . . . yes
O(6) O(5) C(13) 27.5(1) . . . yes
N(2) O(5) C(8) 30.76(7) . . . yes
N(2) O(5) C(13) 65.9(1) . . . yes
C(8) O(5) C(13) 35.2(1) . . . yes
O(5) O(6) C(8) 61.59(9) . . . yes
O(5) O(6) C(13) 28.0(1) . . . yes
C(8) O(6) C(13) 33.6(1) . . . yes
O(8) O(7) C(10) 61.50(10) . . . yes
O(8) O(7) C(14) 29.0(1) . . . yes
C(10) O(7) C(14) 32.6(2) . . . yes
O(7) O(8) O(10) 83.60(10) . . 1_655 yes
O(7) O(8) C(10) 62.29(9) . . . yes
O(7) O(8) C(14) 26.4(1) . . . yes
O(10) O(8) C(10) 145.7(1) 1_655 . . yes
O(10) O(8) C(14) 110.0(2) 1_655 . . yes
C(10) O(8) C(14) 36.0(1) . . . yes
Cu(1) O(9) O(4) 113.07(9) . . 1_655 yes
Cu(1) O(10) O(8) 106.61(8) . . 1_455 yes
Cu(1) N(1) O(1) 47.83(6) . . . yes
Cu(1) N(1) C(1) 111.9(2) . . . yes
Cu(1) N(1) C(2) 141.4(1) . . . yes
Cu(1) N(1) C(4) 158.0(1) . . . yes
Cu(1) N(1) C(5) 128.2(2) . . . yes
Cu(1) N(1) C(6) 76.52(9) . . . yes
O(1) N(1) C(1) 64.2(1) . . . yes
O(1) N(1) C(2) 93.69(10) . . . yes
O(1) N(1) C(4) 154.1(1) . . . yes
O(1) N(1) C(5) 175.5(2) . . . yes
O(1) N(1) C(6) 28.91(7) . . . yes
C(1) N(1) C(2) 29.5(1) . . . yes
C(1) N(1) C(4) 89.9(1) . . . yes
C(1) N(1) C(5) 119.9(2) . . . yes
C(1) N(1) C(6) 35.4(1) . . . yes
C(2) N(1) C(4) 60.47(9) . . . yes
C(2) N(1) C(5) 90.4(1) . . . yes
C(2) N(1) C(6) 64.87(10) . . . yes
C(4) N(1) C(5) 29.9(1) . . . yes
C(4) N(1) C(6) 125.3(1) . . . yes
C(5) N(1) C(6) 155.3(2) . . . yes
Cu(1) N(2) O(5) 47.63(6) . . . yes
Cu(1) N(2) C(8) 111.6(2) . . . yes
Cu(1) N(2) C(9) 141.0(1) . . . yes
Cu(1) N(2) C(11) 157.3(1) . . . yes
Cu(1) N(2) C(12) 128.1(2) . . . yes
Cu(1) N(2) C(13) 76.35(9) . . . yes
O(5) N(2) C(8) 64.0(1) . . . yes
O(5) N(2) C(9) 93.4(1) . . . yes
O(5) N(2) C(11) 153.4(1) . . . yes
O(5) N(2) C(12) 173.2(2) . . . yes
O(5) N(2) C(13) 28.75(7) . . . yes
C(8) N(2) C(9) 29.5(1) . . . yes
C(8) N(2) C(11) 90.3(1) . . . yes
C(8) N(2) C(12) 120.1(2) . . . yes
C(8) N(2) C(13) 35.3(1) . . . yes
C(9) N(2) C(11) 60.73(10) . . . yes
C(9) N(2) C(12) 90.5(2) . . . yes
C(9) N(2) C(13) 64.8(1) . . . yes
C(11) N(2) C(12) 29.8(1) . . . yes
C(11) N(2) C(13) 125.4(1) . . . yes
C(12) N(2) C(13) 155.1(2) . . . yes
O(1) C(1) O(2) 55.72(8) . . . yes
O(1) C(1) N(1) 85.1(1) . . . yes
O(1) C(1) C(2) 152.6(2) . . . yes
O(1) C(1) C(3) 176.2(1) . . . yes
O(1) C(1) C(5) 115.2(1) . . . yes
O(1) C(1) C(6) 28.8(1) . . . yes
O(2) C(1) N(1) 140.4(2) . . . yes
O(2) C(1) C(2) 97.1(2) . . . yes
O(2) C(1) C(3) 128.0(1) . . . yes
O(2) C(1) C(5) 169.9(1) . . . yes
O(2) C(1) C(6) 26.9(1) . . . yes
N(1) C(1) C(2) 122.3(2) . . . yes
N(1) C(1) C(3) 91.2(2) . . . yes
N(1) C(1) C(5) 30.1(1) . . . yes
N(1) C(1) C(6) 113.7(2) . . . yes
C(2) C(1) C(3) 31.0(1) . . . yes
C(2) C(1) C(5) 92.2(2) . . . yes
C(2) C(1) C(6) 124.0(2) . . . yes
C(3) C(1) C(5) 61.15(10) . . . yes
C(3) C(1) C(6) 155.0(2) . . . yes
C(5) C(1) C(6) 143.8(2) . . . yes
N(1) C(2) C(1) 28.2(1) . . . yes
N(1) C(2) C(3) 89.6(2) . . . yes
N(1) C(2) C(4) 59.58(9) . . . yes
N(1) C(2) C(6) 57.50(9) . . . yes
N(1) C(2) C(7) 121.3(1) . . . yes
C(1) C(2) C(3) 117.9(2) . . . yes
C(1) C(2) C(4) 87.8(2) . . . yes
C(1) C(2) C(6) 29.3(1) . . . yes
C(1) C(2) C(7) 149.5(2) . . . yes
C(3) C(2) C(4) 30.1(1) . . . yes
C(3) C(2) C(6) 147.1(2) . . . yes
C(3) C(2) C(7) 31.8(1) . . . yes
C(4) C(2) C(6) 117.1(1) . . . yes
C(4) C(2) C(7) 61.80(10) . . . yes
C(6) C(2) C(7) 176.2(1) . . . yes
O(3) C(3) O(4) 56.49(9) . . . yes
O(3) C(3) C(1) 126.9(1) . . . yes
O(3) C(3) C(2) 96.0(2) . . . yes
O(3) C(3) C(4) 143.6(2) . . . yes
O(3) C(3) C(5) 172.0(1) . . . yes
O(3) C(3) C(7) 25.1(1) . . . yes
O(4) C(3) C(1) 164.9(1) . . . yes
O(4) C(3) C(2) 146.0(2) . . . yes
O(4) C(3) C(4) 91.3(2) . . . yes
O(4) C(3) C(5) 120.7(1) . . . yes
O(4) C(3) C(7) 31.4(1) . . . yes
C(1) C(3) C(2) 31.1(1) . . . yes
C(1) C(3) C(4) 88.8(2) . . . yes
C(1) C(3) C(5) 58.13(10) . . . yes
C(1) C(3) C(7) 150.2(2) . . . yes
C(2) C(3) C(4) 119.8(2) . . . yes
C(2) C(3) C(5) 89.2(2) . . . yes
C(2) C(3) C(7) 119.3(2) . . . yes
C(4) C(3) C(5) 30.6(1) . . . yes
C(4) C(3) C(7) 120.8(2) . . . yes
C(5) C(3) C(7) 151.3(2) . . . yes
N(1) C(4) C(2) 59.95(9) . . . yes
N(1) C(4) C(3) 90.0(2) . . . yes
N(1) C(4) C(5) 28.8(1) . . . yes
N(1) C(4) C(7) 120.9(1) . . . yes
C(2) C(4) C(3) 30.1(1) . . . yes
C(2) C(4) C(5) 88.7(2) . . . yes
C(2) C(4) C(7) 61.02(10) . . . yes
C(3) C(4) C(5) 118.8(2) . . . yes
C(3) C(4) C(7) 30.9(1) . . . yes
C(5) C(4) C(7) 149.6(2) . . . yes
N(1) C(5) C(1) 30.0(1) . . . yes
N(1) C(5) C(3) 90.7(2) . . . yes
N(1) C(5) C(4) 121.3(2) . . . yes
C(1) C(5) C(3) 60.72(10) . . . yes
C(1) C(5) C(4) 91.3(2) . . . yes
C(3) C(5) C(4) 30.6(1) . . . yes
O(1) C(6) O(2) 124.2(2) . . . yes
O(1) C(6) N(1) 85.4(1) . . . yes
O(1) C(6) C(1) 116.1(2) . . . yes
O(1) C(6) C(2) 142.8(2) . . . yes
O(2) C(6) N(1) 150.2(2) . . . yes
O(2) C(6) C(1) 119.7(2) . . . yes
O(2) C(6) C(2) 93.0(2) . . . yes
N(1) C(6) C(1) 30.9(1) . . . yes
N(1) C(6) C(2) 57.63(9) . . . yes
C(1) C(6) C(2) 26.8(1) . . . yes
O(3) C(7) O(4) 125.0(2) . . . yes
O(3) C(7) C(2) 95.9(2) . . . yes
O(3) C(7) C(3) 122.9(2) . . . yes
O(3) C(7) C(4) 148.2(2) . . . yes
O(4) C(7) C(2) 137.3(2) . . . yes
O(4) C(7) C(3) 112.0(2) . . . yes
O(4) C(7) C(4) 85.7(2) . . . yes
C(2) C(7) C(3) 29.0(1) . . . yes
C(2) C(7) C(4) 57.18(9) . . . yes
C(3) C(7) C(4) 28.2(1) . . . yes
O(5) C(8) O(6) 55.76(8) . . . yes
O(5) C(8) N(2) 85.3(1) . . . yes
O(5) C(8) C(9) 152.3(2) . . . yes
O(5) C(8) C(10) 172.7(1) . . . yes
O(5) C(8) C(12) 115.0(1) . . . yes
O(5) C(8) C(13) 28.7(1) . . . yes
O(6) C(8) N(2) 141.0(2) . . . yes
O(6) C(8) C(9) 97.0(2) . . . yes
O(6) C(8) C(10) 128.1(1) . . . yes
O(6) C(8) C(12) 170.7(1) . . . yes
O(6) C(8) C(13) 27.0(1) . . . yes
N(2) C(8) C(9) 122.0(2) . . . yes
N(2) C(8) C(10) 90.8(2) . . . yes
N(2) C(8) C(12) 29.9(1) . . . yes
N(2) C(8) C(13) 113.9(2) . . . yes
C(9) C(8) C(10) 31.2(1) . . . yes
C(9) C(8) C(12) 92.1(2) . . . yes
C(9) C(8) C(13) 123.9(2) . . . yes
C(10) C(8) C(12) 60.9(1) . . . yes
C(10) C(8) C(13) 154.9(2) . . . yes
C(12) C(8) C(13) 143.7(2) . . . yes
N(2) C(9) C(8) 28.4(1) . . . yes
N(2) C(9) C(10) 89.2(2) . . . yes
N(2) C(9) C(11) 59.19(10) . . . yes
N(2) C(9) C(13) 57.74(9) . . . yes
N(2) C(9) C(14) 121.1(1) . . . yes
C(8) C(9) C(10) 117.7(2) . . . yes
C(8) C(9) C(11) 87.6(2) . . . yes
C(8) C(9) C(13) 29.3(1) . . . yes
C(8) C(9) C(14) 149.4(2) . . . yes
C(10) C(9) C(11) 30.0(1) . . . yes
C(10) C(9) C(13) 146.8(2) . . . yes
C(10) C(9) C(14) 31.9(1) . . . yes
C(11) C(9) C(13) 116.8(1) . . . yes
C(11) C(9) C(14) 61.9(1) . . . yes
C(13) C(9) C(14) 175.0(1) . . . yes
O(7) C(10) O(8) 56.20(10) . . . yes
O(7) C(10) C(8) 124.8(1) . . . yes
O(7) C(10) C(9) 94.4(2) . . . yes
O(7) C(10) C(11) 144.5(2) . . . yes
O(7) C(10) C(12) 169.3(1) . . . yes
O(7) C(10) C(14) 25.5(1) . . . yes
O(8) C(10) C(8) 175.3(1) . . . yes
O(8) C(10) C(9) 148.3(2) . . . yes
O(8) C(10) C(11) 91.6(2) . . . yes
O(8) C(10) C(12) 121.7(1) . . . yes
O(8) C(10) C(14) 30.8(1) . . . yes
C(8) C(10) C(9) 31.1(1) . . . yes
C(8) C(10) C(11) 88.6(2) . . . yes
C(8) C(10) C(12) 58.31(10) . . . yes
C(8) C(10) C(14) 149.9(2) . . . yes
C(9) C(10) C(11) 119.7(2) . . . yes
C(9) C(10) C(12) 89.4(2) . . . yes
C(9) C(10) C(14) 118.9(2) . . . yes
C(11) C(10) C(12) 30.3(1) . . . yes
C(11) C(10) C(14) 121.3(2) . . . yes
C(12) C(10) C(14) 151.6(2) . . . yes
N(2) C(11) C(9) 60.08(9) . . . yes
N(2) C(11) C(10) 90.3(2) . . . yes
N(2) C(11) C(12) 28.8(1) . . . yes
N(2) C(11) C(14) 120.9(1) . . . yes
C(9) C(11) C(10) 30.2(1) . . . yes
C(9) C(11) C(12) 88.9(2) . . . yes
C(9) C(11) C(14) 60.9(1) . . . yes
C(10) C(11) C(12) 119.1(2) . . . yes
C(10) C(11) C(14) 30.7(1) . . . yes
C(12) C(11) C(14) 149.8(2) . . . yes
N(2) C(12) C(8) 30.0(1) . . . yes
N(2) C(12) C(10) 90.8(2) . . . yes
N(2) C(12) C(11) 121.3(2) . . . yes
C(8) C(12) C(10) 60.8(1) . . . yes
C(8) C(12) C(11) 91.3(2) . . . yes
C(10) C(12) C(11) 30.5(1) . . . yes
O(5) C(13) O(6) 124.6(2) . . . yes
O(5) C(13) N(2) 85.3(1) . . . yes
O(5) C(13) C(8) 116.1(2) . . . yes
O(5) C(13) C(9) 142.5(2) . . . yes
O(6) C(13) N(2) 150.1(2) . . . yes
O(6) C(13) C(8) 119.3(2) . . . yes
O(6) C(13) C(9) 92.7(2) . . . yes
N(2) C(13) C(8) 30.8(1) . . . yes
N(2) C(13) C(9) 57.50(9) . . . yes
C(8) C(13) C(9) 26.7(1) . . . yes
O(7) C(14) O(8) 124.7(2) . . . yes
O(7) C(14) C(9) 93.7(2) . . . yes
O(7) C(14) C(10) 121.9(3) . . . yes
O(7) C(14) C(11) 147.3(2) . . . yes
O(8) C(14) C(9) 141.4(2) . . . yes
O(8) C(14) C(10) 113.3(2) . . . yes
O(8) C(14) C(11) 86.3(2) . . . yes
C(9) C(14) C(10) 29.2(1) . . . yes
C(9) C(14) C(11) 57.23(10) . . . yes
C(10) C(14) C(11) 28.0(1) . . . yes

loop_
_geom_bond_atom_site_label_1
_geom_bond_atom_site_label_2
_geom_bond_distance
_geom_bond_site_symmetry_1
_geom_bond_site_symmetry_2
_geom_bond_publ_flag
Cu(1) O(1) 1.946(2) . . yes
Cu(1) O(5) 1.943(2) . . yes
Cu(1) O(9) 2.684(2) . . yes
Cu(1) O(10) 2.524(2) . . yes
Cu(1) N(1) 1.979(2) . . yes
Cu(1) N(2) 1.979(2) . . yes
O(1) O(2) 2.214(3) . . yes
O(1) N(1) 2.608(3) . . yes
O(1) C(1) 2.357(3) . . yes
O(1) C(6) 1.265(3) . . yes
O(2) C(1) 2.380(3) . . yes
O(2) C(6) 1.240(3) . . yes
O(3) O(4) 2.240(3) . . yes
O(3) C(3) 2.388(3) . . yes
O(3) C(7) 1.207(3) . . yes
O(4) O(9) 2.576(3) . 1_455 yes
O(4) C(3) 2.344(3) . . yes
O(4) C(7) 1.317(3) . . yes
O(5) O(6) 2.214(2) . . yes
O(5) N(2) 2.613(3) . . yes
O(5) C(8) 2.356(3) . . yes
O(5) C(13) 1.261(3) . . yes
O(6) C(8) 2.379(3) . . yes
O(6) C(13) 1.240(3) . . yes
O(7) O(8) 2.226(3) . . yes
O(7) C(10) 2.372(3) . . yes
O(7) C(14) 1.202(4) . . yes
O(8) O(10) 2.603(3) . 1_655 yes
O(8) C(10) 2.354(3) . . yes
O(8) C(14) 1.311(3) . . yes
N(1) C(1) 1.336(3) . . yes
N(1) C(2) 2.387(3) . . yes
N(1) C(4) 2.378(3) . . yes
N(1) C(5) 1.339(3) . . yes
N(1) C(6) 2.383(3) . . yes
N(2) C(8) 1.341(3) . . yes
N(2) C(9) 2.387(3) . . yes
N(2) C(11) 2.365(3) . . yes
N(2) C(12) 1.336(3) . . yes
N(2) C(13) 2.393(3) . . yes
C(1) C(2) 1.389(3) . . yes
C(1) C(3) 2.378(3) . . yes
C(1) C(5) 2.315(3) . . yes
C(1) C(6) 1.508(3) . . yes
C(2) C(3) 1.387(3) . . yes
C(2) C(4) 2.399(3) . . yes
C(2) C(6) 2.559(4) . . yes
C(2) C(7) 2.498(4) . . yes
C(3) C(4) 1.386(3) . . yes
C(3) C(5) 2.388(3) . . yes
C(3) C(7) 1.507(3) . . yes
C(4) C(5) 1.389(3) . . yes
C(4) C(7) 2.516(3) . . yes
C(8) C(9) 1.388(3) . . yes
C(8) C(10) 2.379(3) . . yes
C(8) C(12) 2.319(3) . . yes
C(8) C(13) 1.511(3) . . yes
C(9) C(10) 1.392(3) . . yes
C(9) C(11) 2.402(4) . . yes
C(9) C(13) 2.560(4) . . yes
C(9) C(14) 2.496(4) . . yes
C(10) C(11) 1.385(4) . . yes
C(10) C(12) 2.382(3) . . yes
C(10) C(14) 1.505(3) . . yes
C(11) C(12) 1.377(3) . . yes
C(11) C(14) 2.520(4) . . yes

loop_
_geom_contact_atom_site_label_1
_geom_contact_atom_site_label_2
_geom_contact_distance
_geom_contact_site_symmetry_1
_geom_contact_site_symmetry_2
_geom_contact_publ_flag
Cu(1) O(9) 2.684(2) . . ?
Cu(1) O(10) 2.524(2) . . ?
O(1) N(1) 2.608(3) . . ?
O(4) O(9) 2.576(3) . 1_455 ?
O(5) N(2) 2.613(3) . . ?
O(8) O(10) 2.603(3) . 1_655 ?
C(2) C(6) 2.559(4) . . ?
C(4) C(7) 2.516(3) . . ?
C(9) C(13) 2.560(4) . . ?
C(11) C(14) 2.520(4) . . ?
O(2) O(9) 2.710(3) . 2_756 ?
O(2) O(10) 2.731(3) . 2_755 ?
O(3) O(3) 3.007(4) . 2_656 ?
O(6) O(9) 2.714(3) . 2_766 ?
O(6) O(10) 2.763(2) . 2_765 ?
O(6) C(5) 3.147(3) . 2_766 ?
O(7) O(7) 2.896(5) . 2_865 ?
